data_2237983
loop_
_publ_author_name
'Zhang, Wen-Feng'
'Xia, Jian-Hui'
'Xu, Zhao-Hui'
'Wang, Li-Ben'
'Yu, Chu-Yi'

_publ_section_title
;
 [6-(Furan-2-yl)-7-nitro-2,3,4,6,7,8-hexahydro-1<i>H</i>-pyrido[1,2-<i>a</i>]pyrimidin-9-yl](phenyl)methanone
;
_journal_coeditor_code PV2626
_journal_issue 6
_journal_name_full 'Acta Crystallographica Section E'
_journal_page_first o986
_journal_paper_doi 10.1107/S160053681301386X
_journal_volume 69
_journal_year 2013
_chemical_formula_iupac 'C19 H19 N3 O4'
_chemical_formula_moiety 'C19 H19 N3 O4'
_chemical_formula_sum 'C19 H19 N3 O4'
_chemical_formula_weight 353.37
_chemical_name_systematic
'[6-(Furan-2-yl)-7-nitro-2,3,4,6,7,8-hexahydro-1<i>H</i>-pyrido[1,2-<i>a</i>]pyrimidin-9-yl](phenyl)methanone'
_space_group_IT_number 14
_symmetry_cell_setting monoclinic
_symmetry_space_group_name_Hall '-P 2ybc'
_symmetry_space_group_name_H-M 'P 1 21/c 1'
_atom_sites_solution_hydrogens geom
_atom_sites_solution_primary direct
_atom_sites_solution_secondary difmap
_audit_creation_method SHELXL-97
_cell_angle_alpha 90.00
_cell_angle_beta 105.12(3)
_cell_angle_gamma 90.00
_cell_formula_units_Z 8
_cell_length_a 13.506(3)
_cell_length_b 17.675(4)
_cell_length_c 14.755(3)
_cell_measurement_reflns_used 55355
_cell_measurement_temperature 173(2)
_cell_measurement_theta_max 27.48
_cell_measurement_theta_min 2.17
_cell_volume 3400.4(14)
_computing_cell_refinement 'RAPID-AUTO (Rigaku, 2001)'
_computing_data_collection 'RAPID-AUTO (Rigaku, 2001)'
_computing_data_reduction 'RAPID-AUTO (Rigaku, 2001)'
_computing_molecular_graphics 'SHELXTL (Sheldrick, 2008)'
_computing_publication_material 'SHELX97 (Sheldrick, 2008)'
_computing_structure_refinement 'SHELXL97 (Sheldrick, 2008)'
_computing_structure_solution 'SHELXS97 (Sheldrick, 2008)'
_diffrn_ambient_temperature 173(2)
_diffrn_measured_fraction_theta_full 0.999
_diffrn_measured_fraction_theta_max 0.999
_diffrn_measurement_device_type 'Rigaku R-AXIS RAPID IP area-detector'
_diffrn_measurement_method '\w scans at fixed \c = 45\%'
_diffrn_radiation_monochromator graphite
_diffrn_radiation_source 'rotating anode'
_diffrn_radiation_type MoK\a
_diffrn_radiation_wavelength 0.71073
_diffrn_reflns_av_R_equivalents 0.0240
_diffrn_reflns_av_sigmaI/netI 0.0524
_diffrn_reflns_limit_h_max 16
_diffrn_reflns_limit_h_min -16
_diffrn_reflns_limit_k_max 21
_diffrn_reflns_limit_k_min -20
_diffrn_reflns_limit_l_max 17
_diffrn_reflns_limit_l_min -17
_diffrn_reflns_number 11765
_diffrn_reflns_theta_full 25.00
_diffrn_reflns_theta_max 25.00
_diffrn_reflns_theta_min 2.16
_diffrn_standards_number 0
_exptl_absorpt_coefficient_mu 0.099
_exptl_absorpt_correction_T_max 0.9644
_exptl_absorpt_correction_T_min 0.9579
_exptl_absorpt_correction_type multi-scan
_exptl_absorpt_process_details '(ABSCOR; Higashi, 1995)'
_exptl_crystal_colour yellow
_exptl_crystal_density_diffrn 1.381
_exptl_crystal_density_method 'not measured'
_exptl_crystal_description block
_exptl_crystal_F_000 1488
_exptl_crystal_size_max 0.44
_exptl_crystal_size_mid 0.43
_exptl_crystal_size_min 0.37
_refine_diff_density_max 0.592
_refine_diff_density_min -0.262
_refine_ls_extinction_method none
_refine_ls_goodness_of_fit_ref 1.017
_refine_ls_hydrogen_treatment constr
_refine_ls_matrix_type full
_refine_ls_number_parameters 479
_refine_ls_number_reflns 5990
_refine_ls_number_restraints 40
_refine_ls_restrained_S_all 1.031
_refine_ls_R_factor_all 0.0819
_refine_ls_R_factor_gt 0.0486
_refine_ls_shift/su_max 0.000
_refine_ls_shift/su_mean 0.000
_refine_ls_structure_factor_coef Fsqd
_refine_ls_weighting_details 'calc w=1/[\s^2^(Fo^2^)+(0.0698P)^2^] where P=(Fo^2^+2Fc^2^)/3'
_refine_ls_weighting_scheme calc
_refine_ls_wR_factor_gt 0.1145
_refine_ls_wR_factor_ref 0.1264
_reflns_number_gt 4405
_reflns_number_total 5990
_reflns_threshold_expression I>2sigma(I)
_cod_data_source_file pv2626.cif
_cod_data_source_block I
_cod_original_cell_volume 3400.3(12)
_cod_original_sg_symbol_H-M 'P 21/c'
_cod_database_code 2237983
_cod_database_fobs_code 2237983

loop_
_symmetry_equiv_pos_as_xyz
'x, y, z'
'-x, y+1/2, -z+1/2'
'-x, -y, -z'
'x, -y-1/2, z-1/2'

loop_
_atom_site_type_symbol
_atom_site_label
_atom_site_fract_x
_atom_site_fract_y
_atom_site_fract_z
_atom_site_U_iso_or_equiv
_atom_site_adp_type
_atom_site_calc_flag
_atom_site_refinement_flags
_atom_site_occupancy
_atom_site_symmetry_multiplicity
_atom_site_disorder_assembly
_atom_site_disorder_group
O O1A 0.55143(11) 0.64789(9) 0.96144(10) 0.0292(4) Uani d . 1 1 . .
O O1B 0.20201(12) 0.49311(9) 0.48209(10) 0.0348(4) Uani d . 1 1 C .
O O2A 0.26198(16) 0.64416(12) 0.65380(14) 0.0602(6) Uani d . 1 1 . .
O O2B 0.04702(15) 0.49215(12) 0.10899(13) 0.0542(5) Uani d . 1 1 . .
O O3A 0.36728(16) 0.63894(12) 0.56801(15) 0.0619(6) Uani d . 1 1 . .
O O3B 0.00216(17) 0.38763(12) 0.16041(15) 0.0612(6) Uani d . 1 1 . .
O O4B -0.24369(11) 0.62772(9) 0.13117(10) 0.0287(4) Uani d . 1 1 C .
N N1A 0.63716(13) 0.62164(11) 0.82954(13) 0.0298(4) Uani d . 1 1 . .
H H1AA 0.6354 0.6458 0.8813 0.036 Uiso calc R 1 1 . .
N N1B 0.17129(14) 0.60783(11) 0.37285(13) 0.0324(5) Uani d D 1 1 C .
H H1BA 0.2053 0.5863 0.4256 0.039 Uiso calc R 1 1 . .
N N2A 0.54886(13) 0.55555(11) 0.69830(12) 0.0277(4) Uani d . 1 1 . .
N N2B 0.02541(14) 0.61336(11) 0.25015(12) 0.0322(5) Uani d D 1 1 C .
N N3B -0.00221(15) 0.45606(13) 0.15228(13) 0.0373(5) Uani d . 1 1 . .
N N3A 0.32970(16) 0.61309(12) 0.62734(13) 0.0359(5) Uani d . 1 1 . .
C C1A 0.73214(18) 0.62515(15) 0.80068(18) 0.0383(6) Uani d . 1 1 . .
H H1AB 0.7915 0.6205 0.8563 0.046 Uiso calc R 1 1 . .
H H1AC 0.7370 0.6744 0.7703 0.046 Uiso calc R 1 1 . .
C C1B 0.2157(2) 0.67467(16) 0.3425(2) 0.0496(7) Uani d D 1 1 . .
H H1B1 0.2212 0.7144 0.3908 0.060 Uiso calc R 1 1 A 1
H H1B2 0.2862 0.6622 0.3394 0.060 Uiso calc R 1 1 A 1
C C3B 0.0542(2) 0.68725(16) 0.2204(2) 0.0514(8) Uani d D 1 1 . .
H H3B1 0.0364 0.6888 0.1509 0.062 Uiso calc R 1 1 B 1
H H3B2 0.0136 0.7269 0.2417 0.062 Uiso calc R 1 1 B 1
C C2B 0.1630(9) 0.7045(8) 0.2566(8) 0.052(4) Uani d PDU 0.312(15) 1 C 1
H H2B1 0.1983 0.6874 0.2093 0.063 Uiso calc PR 0.312(15) 1 C 1
H H2B2 0.1700 0.7602 0.2609 0.063 Uiso calc PR 0.312(15) 1 C 1
C C2D 0.1329(4) 0.7263(3) 0.2906(4) 0.0385(15) Uani d PDU 0.688(15) 1 C 2
H H2DA 0.1008 0.7512 0.3360 0.046 Uiso calc PR 0.688(15) 1 C 2
H H2DB 0.1635 0.7663 0.2595 0.046 Uiso calc PR 0.688(15) 1 C 2
C C2A 0.73418(19) 0.56157(17) 0.73265(18) 0.0451(7) Uani d . 1 1 . .
H H2AA 0.7922 0.5691 0.7042 0.054 Uiso calc R 1 1 . .
H H2AB 0.7443 0.5127 0.7666 0.054 Uiso calc R 1 1 . .
C C3A 0.63701(18) 0.55976(17) 0.65830(17) 0.0416(6) Uani d . 1 1 . .
H H3AA 0.6315 0.6059 0.6192 0.050 Uiso calc R 1 1 . .
H H3AB 0.6367 0.5153 0.6173 0.050 Uiso calc R 1 1 . .
C C4A 0.55271(16) 0.58496(12) 0.78425(14) 0.0234(5) Uani d . 1 1 . .
C C4B 0.08267(16) 0.57667(13) 0.32670(14) 0.0251(5) Uani d . 1 1 . .
C C5A 0.46227(17) 0.51183(13) 0.64412(14) 0.0287(5) Uani d . 1 1 . .
H H5AA 0.4545 0.5232 0.5762 0.034 Uiso calc R 1 1 . .
C C5B -0.06863(16) 0.58213(14) 0.18796(14) 0.0299(5) Uani d . 1 1 . .
H H5BA -0.0684 0.5933 0.1216 0.036 Uiso calc R 1 1 C .
C C6A 0.36290(16) 0.53476(13) 0.66721(14) 0.0268(5) Uani d . 1 1 . .
H H6AA 0.3083 0.4976 0.6372 0.032 Uiso calc R 1 1 . .
C C6B -0.07479(16) 0.49688(13) 0.19890(14) 0.0283(5) Uani d . 1 1 C .
H H6BA -0.1464 0.4804 0.1677 0.034 Uiso calc R 1 1 . .
C C7B -0.05028(16) 0.47362(13) 0.30167(14) 0.0273(5) Uani d . 1 1 . .
H H7BA -0.1052 0.4919 0.3294 0.033 Uiso calc R 1 1 C .
H H7BB -0.0482 0.4177 0.3062 0.033 Uiso calc R 1 1 . .
C C7A 0.37489(16) 0.53393(13) 0.77222(14) 0.0263(5) Uani d . 1 1 . .
H H7AA 0.3804 0.4809 0.7946 0.032 Uiso calc R 1 1 . .
H H7AB 0.3130 0.5563 0.7855 0.032 Uiso calc R 1 1 . .
C C8A 0.46871(15) 0.57758(12) 0.82560(13) 0.0222(5) Uani d . 1 1 . .
C C8B 0.05145(16) 0.50557(12) 0.35655(14) 0.0242(5) Uani d . 1 1 C .
C C9A 0.47556(16) 0.60980(12) 0.91401(14) 0.0229(5) Uani d . 1 1 . .
C C9B 0.11666(16) 0.46693(13) 0.43265(14) 0.0254(5) Uani d . 1 1 . .
C C10A 0.38851(16) 0.60200(12) 0.95995(13) 0.0230(5) Uani d . 1 1 . .
C C10B 0.09194(16) 0.38818(13) 0.45760(13) 0.0259(5) Uani d . 1 1 C .
C C11A 0.34535(17) 0.53268(13) 0.97289(14) 0.0276(5) Uani d . 1 1 . .
H H11A 0.3696 0.4876 0.9509 0.033 Uiso calc R 1 1 . .
C C11B -0.00181(17) 0.36644(14) 0.47148(14) 0.0296(5) Uani d . 1 1 . .
H H11B -0.0561 0.4021 0.4625 0.036 Uiso calc R 1 1 C .
C C12B -0.0166(2) 0.29339(15) 0.49820(15) 0.0373(6) Uani d . 1 1 C .
H H12A -0.0808 0.2792 0.5080 0.045 Uiso calc R 1 1 . .
C C12A 0.26713(18) 0.52905(15) 1.01778(15) 0.0344(6) Uani d . 1 1 . .
H H12B 0.2379 0.4815 1.0263 0.041 Uiso calc R 1 1 . .
C C13A 0.23158(18) 0.59423(16) 1.05003(16) 0.0389(6) Uani d . 1 1 . .
H H13A 0.1767 0.5917 1.0791 0.047 Uiso calc R 1 1 . .
C C13B 0.0618(2) 0.24065(15) 0.51081(15) 0.0407(6) Uani d . 1 1 . .
H H13B 0.0510 0.1903 0.5286 0.049 Uiso calc R 1 1 C .
C C14A 0.27549(19) 0.66288(15) 1.04015(16) 0.0374(6) Uani d . 1 1 . .
H H14A 0.2519 0.7076 1.0635 0.045 Uiso calc R 1 1 . .
C C14B 0.1552(2) 0.26133(14) 0.49747(15) 0.0374(6) Uani d . 1 1 C .
H H14B 0.2090 0.2253 0.5059 0.045 Uiso calc R 1 1 . .
C C15A 0.35421(17) 0.66683(13) 0.99604(15) 0.0297(5) Uani d . 1 1 . .
H H15A 0.3851 0.7143 0.9904 0.036 Uiso calc R 1 1 . .
C C15B 0.17047(18) 0.33420(14) 0.47193(14) 0.0326(6) Uani d . 1 1 . .
H H15B 0.2355 0.3483 0.4638 0.039 Uiso calc R 1 1 C .
C C16B -0.16076(16) 0.61908(13) 0.20724(14) 0.0283(5) Uani d . 1 1 C .
C C16A 0.48366(18) 0.42951(14) 0.65825(17) 0.0361(6) Uani d . 1 1 . .
C C17B -0.18188(19) 0.64543(15) 0.28504(16) 0.0383(6) Uani d . 1 1 . .
H H17A -0.1372 0.6460 0.3466 0.046 Uiso calc R 1 1 C .
C C18B -0.28476(18) 0.67257(14) 0.25721(16) 0.0349(6) Uani d . 1 1 C .
H H18A -0.3220 0.6948 0.2968 0.042 Uiso calc R 1 1 . .
C C19B -0.31867(17) 0.66084(13) 0.16511(16) 0.0306(5) Uani d . 1 1 . .
H H19A -0.3853 0.6736 0.1282 0.037 Uiso calc R 1 1 C .
C C17A 0.5364(2) 0.38770(16) 0.7306(2) 0.0510(7) Uani d U 1 1 . .
H H17B 0.5708 0.4048 0.7917 0.061 Uiso calc R 1 1 . .
C C18A 0.5296(3) 0.31100(17) 0.6957(3) 0.0708(10) Uani d U 1 1 . .
H H18B 0.5592 0.2674 0.7298 0.085 Uiso calc R 1 1 . .
C C19A 0.4745(3) 0.31298(19) 0.6076(3) 0.0704(10) Uani d U 1 1 . .
H H19B 0.4578 0.2700 0.5678 0.085 Uiso calc R 1 1 . .
O O4A 0.44496(14) 0.38476(11) 0.58157(13) 0.0528(5) Uani d . 1 1 . .

loop_
_atom_site_aniso_label
_atom_site_aniso_U_11
_atom_site_aniso_U_22
_atom_site_aniso_U_33
_atom_site_aniso_U_12
_atom_site_aniso_U_13
_atom_site_aniso_U_23
O1A 0.0272(8) 0.0292(9) 0.0296(8) -0.0041(7) 0.0045(7) -0.0069(7)
O1B 0.0290(9) 0.0367(10) 0.0320(8) -0.0037(7) -0.0038(7) 0.0021(7)
O2A 0.0616(13) 0.0578(14) 0.0649(13) 0.0333(11) 0.0232(11) 0.0109(10)
O2B 0.0504(12) 0.0714(14) 0.0510(11) 0.0082(10) 0.0315(10) 0.0077(10)
O3A 0.0639(13) 0.0571(14) 0.0707(13) 0.0140(11) 0.0282(11) 0.0324(11)
O3B 0.0762(15) 0.0410(13) 0.0757(14) 0.0046(11) 0.0363(12) -0.0140(11)
O4B 0.0270(8) 0.0316(9) 0.0241(7) 0.0015(7) 0.0007(6) 0.0006(7)
N1A 0.0256(10) 0.0307(11) 0.0349(10) -0.0038(9) 0.0113(8) -0.0101(9)
N1B 0.0257(10) 0.0325(11) 0.0351(10) -0.0060(9) 0.0011(8) 0.0024(9)
N2A 0.0262(10) 0.0343(11) 0.0245(9) -0.0009(8) 0.0102(8) -0.0028(8)
N2B 0.0281(10) 0.0340(12) 0.0314(10) -0.0050(9) 0.0020(8) 0.0080(9)
N3B 0.0303(11) 0.0486(15) 0.0300(11) 0.0036(10) 0.0026(9) -0.0072(10)
N3A 0.0348(11) 0.0368(12) 0.0326(10) 0.0032(10) 0.0023(9) 0.0030(9)
C1A 0.0286(13) 0.0381(15) 0.0529(15) -0.0066(11) 0.0189(11) -0.0051(12)
C1B 0.0331(15) 0.0450(17) 0.0668(19) -0.0107(13) 0.0059(13) 0.0096(14)
C3B 0.0450(17) 0.0434(18) 0.0596(17) -0.0068(14) 0.0028(14) 0.0196(14)
C2B 0.071(7) 0.055(7) 0.036(5) -0.028(5) 0.023(5) -0.002(5)
C2D 0.046(3) 0.035(2) 0.035(3) -0.0075(19) 0.0113(19) 0.0070(18)
C2A 0.0358(14) 0.0585(18) 0.0459(15) 0.0001(13) 0.0196(12) -0.0038(13)
C3A 0.0356(14) 0.0571(18) 0.0384(13) -0.0031(13) 0.0210(11) -0.0027(12)
C4A 0.0235(11) 0.0191(11) 0.0267(11) 0.0025(9) 0.0052(9) 0.0002(9)
C4B 0.0213(11) 0.0312(13) 0.0232(10) 0.0022(10) 0.0062(9) -0.0005(9)
C5A 0.0307(12) 0.0342(14) 0.0209(10) 0.0016(10) 0.0060(9) -0.0029(9)
C5B 0.0258(12) 0.0405(15) 0.0209(10) -0.0006(11) 0.0019(9) 0.0043(10)
C6A 0.0256(11) 0.0271(13) 0.0260(11) -0.0011(10) 0.0036(9) -0.0023(9)
C6B 0.0202(11) 0.0378(14) 0.0248(11) 0.0030(10) 0.0024(9) -0.0013(10)
C7B 0.0244(11) 0.0297(13) 0.0273(11) -0.0004(10) 0.0057(9) 0.0000(9)
C7A 0.0262(12) 0.0284(13) 0.0248(11) -0.0020(10) 0.0076(9) -0.0025(9)
C8A 0.0219(11) 0.0216(11) 0.0233(10) 0.0026(9) 0.0060(9) 0.0004(9)
C8B 0.0228(11) 0.0270(12) 0.0220(10) 0.0006(9) 0.0047(9) -0.0025(9)
C9A 0.0242(11) 0.0182(11) 0.0248(10) 0.0035(9) 0.0035(9) 0.0022(9)
C9B 0.0248(12) 0.0294(13) 0.0217(10) 0.0008(10) 0.0055(9) -0.0037(9)
C10A 0.0250(11) 0.0235(12) 0.0185(10) 0.0022(9) 0.0023(9) 0.0017(8)
C10B 0.0283(12) 0.0318(13) 0.0171(10) 0.0001(10) 0.0048(9) -0.0023(9)
C11A 0.0340(13) 0.0257(13) 0.0225(10) 0.0009(10) 0.0061(9) -0.0002(9)
C11B 0.0309(12) 0.0363(14) 0.0215(11) -0.0003(10) 0.0064(9) -0.0006(9)
C12B 0.0423(15) 0.0474(17) 0.0230(11) -0.0141(13) 0.0100(11) -0.0005(11)
C12A 0.0386(14) 0.0383(15) 0.0266(11) -0.0087(12) 0.0091(10) 0.0033(10)
C13A 0.0338(14) 0.0543(18) 0.0332(13) 0.0001(12) 0.0174(11) 0.0029(12)
C13B 0.0623(18) 0.0315(15) 0.0256(12) -0.0072(13) 0.0069(12) 0.0028(10)
C14A 0.0400(14) 0.0393(15) 0.0373(13) 0.0111(12) 0.0178(11) -0.0010(11)
C14B 0.0503(16) 0.0336(15) 0.0273(12) 0.0080(12) 0.0083(11) 0.0014(10)
C15A 0.0354(13) 0.0236(12) 0.0302(11) 0.0044(10) 0.0087(10) 0.0029(10)
C15B 0.0333(13) 0.0396(15) 0.0255(11) 0.0063(11) 0.0087(10) 0.0036(10)
C16B 0.0264(12) 0.0308(13) 0.0246(11) -0.0019(10) 0.0009(9) 0.0023(9)
C16A 0.0296(13) 0.0353(15) 0.0448(14) 0.0008(11) 0.0121(11) -0.0086(12)
C17B 0.0367(14) 0.0499(17) 0.0244(12) 0.0010(12) 0.0008(10) -0.0051(11)
C18B 0.0345(14) 0.0344(14) 0.0365(13) 0.0008(11) 0.0106(11) -0.0066(11)
C19B 0.0230(12) 0.0299(13) 0.0368(12) 0.0020(10) 0.0043(10) 0.0004(10)
C17A 0.0348(14) 0.0386(17) 0.078(2) 0.0049(13) 0.0114(14) 0.0096(14)
C18A 0.0468(19) 0.0324(18) 0.145(3) 0.0115(14) 0.047(2) 0.014(2)
C19A 0.057(2) 0.041(2) 0.127(3) -0.0036(16) 0.049(2) -0.027(2)
O4A 0.0515(12) 0.0452(13) 0.0658(12) -0.0053(10) 0.0224(10) -0.0292(10)

loop_
_atom_type_symbol
_atom_type_description
_atom_type_scat_dispersion_real
_atom_type_scat_dispersion_imag
_atom_type_scat_source
C C 0.0033 0.0016 'International Tables Vol C Tables 4.2.6.8 and 6.1.1.4'
H H 0.0000 0.0000 'International Tables Vol C Tables 4.2.6.8 and 6.1.1.4'
N N 0.0061 0.0033 'International Tables Vol C Tables 4.2.6.8 and 6.1.1.4'
O O 0.0106 0.0060 'International Tables Vol C Tables 4.2.6.8 and 6.1.1.4'

loop_
_geom_angle_atom_site_label_1
_geom_angle_atom_site_label_2
_geom_angle_atom_site_label_3
_geom_angle
C16B O4B C19B 105.76(16)
C4A N1A C1A 125.44(19)
C4A N1A H1AA 117.3
C1A N1A H1AA 117.3
C4B N1B C1B 124.6(2)
C4B N1B H1BA 117.7
C1B N1B H1BA 117.7
C4A N2A C5A 123.06(18)
C4A N2A C3A 121.35(19)
C5A N2A C3A 115.33(17)
C4B N2B C3B 122.60(19)
C4B N2B C5B 123.62(19)
C3B N2B C5B 113.75(18)
O3B N3B O2B 123.7(2)
O3B N3B C6B 116.7(2)
O2B N3B C6B 119.7(2)
O3A N3A O2A 123.7(2)
O3A N3A C6A 119.0(2)
O2A N3A C6A 117.2(2)
N1A C1A C2A 109.4(2)
N1A C1A H1AB 109.8
C2A C1A H1AB 109.8
N1A C1A H1AC 109.8
C2A C1A H1AC 109.8
H1AB C1A H1AC 108.2
C2B C1B N1B 116.0(4)
N1B C1B C2D 110.0(3)
C2B C1B H1B1 108.3
N1B C1B H1B1 108.3
C2D C1B H1B1 80.9
C2B C1B H1B2 108.3
N1B C1B H1B2 108.3
C2D C1B H1B2 135.6
H1B1 C1B H1B2 107.4
C2D C3B N2B 114.4(3)
C2B C3B N2B 113.4(5)
C2D C3B H3B1 131.4
C2B C3B H3B1 108.9
N2B C3B H3B1 108.9
C2D C3B H3B2 78.4
C2B C3B H3B2 108.9
N2B C3B H3B2 108.9
H3B1 C3B H3B2 107.7
C1B C2B C3B 119.0(7)
C1B C2B H2B1 107.6
C3B C2B H2B1 107.6
C1B C2B H2B2 107.6
C3B C2B H2B2 107.6
H2B1 C2B H2B2 107.0
C3B C2D C1B 112.7(4)
C3B C2D H2DA 109.0
C1B C2D H2DA 109.0
C3B C2D H2DB 109.0
C1B C2D H2DB 109.0
H2DA C2D H2DB 107.8
C3A C2A C1A 110.1(2)
C3A C2A H2AA 109.6
C1A C2A H2AA 109.6
C3A C2A H2AB 109.6
C1A C2A H2AB 109.6
H2AA C2A H2AB 108.2
N2A C3A C2A 111.2(2)
N2A C3A H3AA 109.4
C2A C3A H3AA 109.4
N2A C3A H3AB 109.4
C2A C3A H3AB 109.4
H3AA C3A H3AB 108.0
N1A C4A N2A 118.30(19)
N1A C4A C8A 120.18(18)
N2A C4A C8A 121.52(18)
N1B C4B N2B 118.0(2)
N1B C4B C8B 120.21(19)
N2B C4B C8B 121.77(19)
N2A C5A C16A 110.09(18)
N2A C5A C6A 111.40(17)
C16A C5A C6A 112.28(19)
N2A C5A H5AA 107.6
C16A C5A H5AA 107.6
C6A C5A H5AA 107.6
N2B C5B C16B 110.12(19)
N2B C5B C6B 111.65(18)
C16B C5B C6B 109.94(19)
N2B C5B H5BA 108.3
C16B C5B H5BA 108.3
C6B C5B H5BA 108.3
C7A C6A C5A 111.15(17)
C7A C6A N3A 110.20(18)
C5A C6A N3A 110.05(18)
C7A C6A H6AA 108.5
C5A C6A H6AA 108.5
N3A C6A H6AA 108.5
N3B C6B C5B 111.30(19)
N3B C6B C7B 108.94(18)
C5B C6B C7B 111.72(18)
N3B C6B H6BA 108.3
C5B C6B H6BA 108.3
C7B C6B H6BA 108.3
C8B C7B C6B 111.35(18)
C8B C7B H7BA 109.4
C6B C7B H7BA 109.4
C8B C7B H7BB 109.4
C6B C7B H7BB 109.4
H7BA C7B H7BB 108.0
C6A C7A C8A 112.21(18)
C6A C7A H7AA 109.2
C8A C7A H7AA 109.2
C6A C7A H7AB 109.2
C8A C7A H7AB 109.2
H7AA C7A H7AB 107.9
C9A C8A C4A 119.54(19)
C9A C8A C7A 122.16(18)
C4A C8A C7A 118.30(17)
C9B C8B C4B 119.84(19)
C9B C8B C7B 122.5(2)
C4B C8B C7B 117.59(18)
O1A C9A C8A 125.0(2)
O1A C9A C10A 114.30(17)
C8A C9A C10A 120.67(18)
O1B C9B C8B 124.2(2)
O1B C9B C10B 114.91(18)
C8B C9B C10B 120.82(19)
C11A C10A C15A 118.6(2)
C11A C10A C9A 123.07(19)
C15A C10A C9A 118.2(2)
C11B C10B C15B 118.2(2)
C11B C10B C9B 124.3(2)
C15B C10B C9B 117.4(2)
C12A C11A C10A 120.3(2)
C12A C11A H11A 119.8
C10A C11A H11A 119.8
C12B C11B C10B 120.4(2)
C12B C11B H11B 119.8
C10B C11B H11B 119.8
C11B C12B C13B 120.4(2)
C11B C12B H12A 119.8
C13B C12B H12A 119.8
C13A C12A C11A 120.2(2)
C13A C12A H12B 119.9
C11A C12A H12B 119.9
C14A C13A C12A 120.1(2)
C14A C13A H13A 119.9
C12A C13A H13A 119.9
C14B C13B C12B 119.9(2)
C14B C13B H13B 120.0
C12B C13B H13B 120.0
C13A C14A C15A 120.0(2)
C13A C14A H14A 120.0
C15A C14A H14A 120.0
C15B C14B C13B 119.8(2)
C15B C14B H14B 120.1
C13B C14B H14B 120.1
C14A C15A C10A 120.7(2)
C14A C15A H15A 119.6
C10A C15A H15A 119.6
C14B C15B C10B 121.2(2)
C14B C15B H15B 119.4
C10B C15B H15B 119.4
C17B C16B O4B 110.6(2)
C17B C16B C5B 133.6(2)
O4B C16B C5B 115.78(18)
C17A C16A O4A 110.4(2)
C17A C16A C5A 134.0(2)
O4A C16A C5A 115.6(2)
C16B C17B C18B 106.3(2)
C16B C17B H17A 126.9
C18B C17B H17A 126.9
C19B C18B C17B 106.9(2)
C19B C18B H18A 126.5
C17B C18B H18A 126.5
C18B C19B O4B 110.4(2)
C18B C19B H19A 124.8
O4B C19B H19A 124.8
C16A C17A C18A 105.2(3)
C16A C17A H17B 127.4
C18A C17A H17B 127.4
C19A C18A C17A 107.1(3)
C19A C18A H18B 126.5
C17A C18A H18B 126.5
C18A C19A O4A 110.6(3)
C18A C19A H19B 124.7
O4A C19A H19B 124.7
C19A O4A C16A 106.7(3)

loop_
_geom_bond_atom_site_label_1
_geom_bond_atom_site_label_2
_geom_bond_distance
O1A C9A 1.272(2)
O1B C9B 1.279(3)
O2A N3A 1.215(3)
O2B N3B 1.216(3)
O3A N3A 1.210(3)
O3B N3B 1.215(3)
O4B C16B 1.372(2)
O4B C19B 1.372(3)
N1A C4A 1.331(3)
N1A C1A 1.455(3)
N1A H1AA 0.8800
N1B C4B 1.332(3)
N1B C1B 1.448(3)
N1B H1BA 0.8800
N2A C4A 1.359(3)
N2A C5A 1.455(3)
N2A C3A 1.462(3)
N2B C4B 1.356(3)
N2B C3B 1.463(3)
N2B C5B 1.467(3)
N3B C6B 1.519(3)
N3A C6A 1.525(3)
C1A C2A 1.512(4)
C1A H1AB 0.9900
C1A H1AC 0.9900
C1B C2B 1.385(8)
C1B C2D 1.492(5)
C1B H1B1 0.9900
C1B H1B2 0.9900
C3B C2D 1.451(5)
C3B C2B 1.458(10)
C3B H3B1 0.9900
C3B H3B2 0.9900
C2B H2B1 0.9900
C2B H2B2 0.9900
C2D H2DA 0.9900
C2D H2DB 0.9900
C2A C3A 1.475(4)
C2A H2AA 0.9900
C2A H2AB 0.9900
C3A H3AA 0.9900
C3A H3AB 0.9900
C4A C8A 1.427(3)
C4B C8B 1.431(3)
C5A C16A 1.487(3)
C5A C6A 1.523(3)
C5A H5AA 1.0000
C5B C16B 1.497(3)
C5B C6B 1.520(3)
C5B H5BA 1.0000
C6A C7A 1.515(3)
C6A H6AA 1.0000
C6B C7B 1.522(3)
C6B H6BA 1.0000
C7B C8B 1.511(3)
C7B H7BA 0.9900
C7B H7BB 0.9900
C7A C8A 1.517(3)
C7A H7AA 0.9900
C7A H7AB 0.9900
C8A C9A 1.404(3)
C8B C9B 1.410(3)
C9A C10A 1.509(3)
C9B C10B 1.499(3)
C10A C11A 1.391(3)
C10A C15A 1.393(3)
C10B C11B 1.389(3)
C10B C15B 1.401(3)
C11A C12A 1.387(3)
C11A H11A 0.9500
C11B C12B 1.379(3)
C11B H11B 0.9500
C12B C13B 1.386(4)
C12B H12A 0.9500
C12A C13A 1.380(4)
C12A H12B 0.9500
C13A C14A 1.375(4)
C13A H13A 0.9500
C13B C14B 1.376(4)
C13B H13B 0.9500
C14A C15A 1.385(3)
C14A H14A 0.9500
C14B C15B 1.373(3)
C14B H14B 0.9500
C15A H15A 0.9500
C15B H15B 0.9500
C16B C17B 1.337(3)
C16A C17A 1.340(4)
C16A O4A 1.368(3)
C17B C18B 1.425(3)
C17B H17A 0.9500
C18B C19B 1.332(3)
C18B H18A 0.9500
C19B H19A 0.9500
C17A C18A 1.445(4)
C17A H17B 0.9500
C18A C19A 1.320(5)
C18A H18B 0.9500
C19A O4A 1.355(4)
C19A H19B 0.9500

loop_
_geom_hbond_atom_site_label_D
_geom_hbond_atom_site_label_H
_geom_hbond_atom_site_label_A
_geom_hbond_distance_DH
_geom_hbond_distance_HA
_geom_hbond_distance_DA
_geom_hbond_angle_DHA
N1A H1AA O1A 0.88 1.84 2.553(2) 136.7
N1B H1BA O1B 0.88 1.85 2.556(3) 135.7
C6A H6AA O1B 1.00 2.36 3.103(3) 130
C7A H7AB O2A 0.99 2.44 2.790(3) 100

loop_
_geom_torsion_atom_site_label_1
_geom_torsion_atom_site_label_2
_geom_torsion_atom_site_label_3
_geom_torsion_atom_site_label_4
_geom_torsion
C4A N1A C1A C2A -18.9(3)
C4B N1B C1B C2B -3.5(10)
C4B N1B C1B C2D 31.7(4)
C4B N2B C3B C2D -14.8(5)
C5B N2B C3B C2D 167.2(4)
C4B N2B C3B C2B 21.1(9)
C5B N2B C3B C2B -157.0(8)
N1B C1B C2B C3B 22.3(18)
C2D C1B C2B C3B -64.8(12)
C2D C3B C2B C1B 68.9(11)
N2B C3B C2B C1B -30.2(17)
C2B C3B C2D C1B -55.2(7)
N2B C3B C2D C1B 40.6(6)
C2B C1B C2D C3B 59.6(7)
N1B C1B C2D C3B -47.5(6)
N1A C1A C2A C3A 49.2(3)
C4A N2A C3A C2A 28.4(3)
C5A N2A C3A C2A -145.9(2)
C1A C2A C3A N2A -54.2(3)
C1A N1A C4A N2A -8.3(3)
C1A N1A C4A C8A 172.0(2)
C5A N2A C4A N1A 177.48(19)
C3A N2A C4A N1A 3.6(3)
C5A N2A C4A C8A -2.9(3)
C3A N2A C4A C8A -176.8(2)
C1B N1B C4B N2B -5.9(3)
C1B N1B C4B C8B 172.5(2)
C3B N2B C4B N1B -3.8(3)
C5B N2B C4B N1B 174.1(2)
C3B N2B C4B C8B 177.9(2)
C5B N2B C4B C8B -4.2(3)
C4A N2A C5A C16A -97.1(2)
C3A N2A C5A C16A 77.1(2)
C4A N2A C5A C6A 28.1(3)
C3A N2A C5A C6A -157.7(2)
C4B N2B C5B C16B 103.4(2)
C3B N2B C5B C16B -78.5(2)
C4B N2B C5B C6B -19.0(3)
C3B N2B C5B C6B 159.1(2)
N2A C5A C6A C7A -51.2(2)
C16A C5A C6A C7A 72.8(2)
N2A C5A C6A N3A 71.2(2)
C16A C5A C6A N3A -164.79(18)
O3A N3A C6A C7A 139.3(2)
O2A N3A C6A C7A -44.7(3)
O3A N3A C6A C5A 16.4(3)
O2A N3A C6A C5A -167.7(2)
O3B N3B C6B C5B 176.92(19)
O2B N3B C6B C5B -3.7(3)
O3B N3B C6B C7B 53.3(3)
O2B N3B C6B C7B -127.3(2)
N2B C5B C6B N3B -74.8(2)
C16B C5B C6B N3B 162.72(16)
N2B C5B C6B C7B 47.3(2)
C16B C5B C6B C7B -75.3(2)
N3B C6B C7B C8B 69.9(2)
C5B C6B C7B C8B -53.4(2)
C5A C6A C7A C8A 50.4(2)
N3A C6A C7A C8A -71.9(2)
N1A C4A C8A C9A 0.5(3)
N2A C4A C8A C9A -179.12(19)
N1A C4A C8A C7A -178.80(19)
N2A C4A C8A C7A 1.6(3)
C6A C7A C8A C9A 154.7(2)
C6A C7A C8A C4A -26.1(3)
N1B C4B C8B C9B -2.6(3)
N2B C4B C8B C9B 175.7(2)
N1B C4B C8B C7B 179.52(19)
N2B C4B C8B C7B -2.2(3)
C6B C7B C8B C9B -146.8(2)
C6B C7B C8B C4B 31.0(3)
C4A C8A C9A O1A 1.8(3)
C7A C8A C9A O1A -178.90(19)
C4A C8A C9A C10A -179.19(18)
C7A C8A C9A C10A 0.1(3)
C4B C8B C9B O1B 4.1(3)
C7B C8B C9B O1B -178.2(2)
C4B C8B C9B C10B -172.25(19)
C7B C8B C9B C10B 5.5(3)
O1A C9A C10A C11A -128.2(2)
C8A C9A C10A C11A 52.7(3)
O1A C9A C10A C15A 47.8(3)
C8A C9A C10A C15A -131.3(2)
O1B C9B C10B C11B 131.8(2)
C8B C9B C10B C11B -51.6(3)
O1B C9B C10B C15B -45.1(3)
C8B C9B C10B C15B 131.5(2)
C15A C10A C11A C12A 2.4(3)
C9A C10A C11A C12A 178.36(18)
C15B C10B C11B C12B -0.3(3)
C9B C10B C11B C12B -177.24(19)
C10B C11B C12B C13B -0.5(3)
C10A C11A C12A C13A -0.1(3)
C11A C12A C13A C14A -1.8(3)
C11B C12B C13B C14B 0.6(3)
C12A C13A C14A C15A 1.3(4)
C12B C13B C14B C15B 0.2(3)
C13A C14A C15A C10A 1.1(3)
C11A C10A C15A C14A -2.9(3)
C9A C10A C15A C14A -179.09(19)
C13B C14B C15B C10B -1.0(3)
C11B C10B C15B C14B 1.1(3)
C9B C10B C15B C14B 178.21(19)
C19B O4B C16B C17B -0.1(3)
C19B O4B C16B C5B 178.80(19)
N2B C5B C16B C17B -34.3(4)
C6B C5B C16B C17B 89.1(3)
N2B C5B C16B O4B 147.02(18)
C6B C5B C16B O4B -89.5(2)
N2A C5A C16A C17A 32.9(4)
C6A C5A C16A C17A -91.8(3)
N2A C5A C16A O4A -144.83(19)
C6A C5A C16A O4A 90.4(2)
O4B C16B C17B C18B 0.1(3)
C5B C16B C17B C18B -178.6(2)
C16B C17B C18B C19B 0.0(3)
C17B C18B C19B O4B -0.1(3)
C16B O4B C19B C18B 0.2(3)
O4A C16A C17A C18A 0.0(3)
C5A C16A C17A C18A -177.8(3)
C16A C17A C18A C19A -0.2(3)
C17A C18A C19A O4A 0.3(4)
C18A C19A O4A C16A -0.3(3)
C17A C16A O4A C19A 0.2(3)
C5A C16A O4A C19A 178.5(2)
